data_7061983
loop_
_publ_author_name
'Suresh, Pavithira'
'Prasanna Kumari, Subramaniyan'
'Krishna Reddy, Singarajanahalli Mundarinti'
'Anthony, Savarimuthu Philip'
'Thamotharan, Subbiah'
'Selva Ganesan, Subramaniapillai'

_publ_section_title
;
 Radical directed regioselective functionalization of diverse alkene
 derivatives
;
_journal_name_full 'New Journal of Chemistry'
_journal_paper_doi 10.1039/D2NJ02824G
_journal_year 2022
_chemical_formula_moiety 'C24 H28 O4'
_chemical_formula_sum 'C24 H28 O4'
_chemical_formula_weight 380.487
_space_group_crystal_system orthorhombic
_space_group_IT_number 61
_space_group_name_Hall '-P 2ac 2ab'
_space_group_name_H-M_alt 'P b c a'
_symmetry_Int_Tables_number 61
_audit_creation_date 2022-10-04
_audit_creation_method
;
Olex2 1.5-dev
(compiled 2022.09.28 svn.r5c12d49f for OlexSys, GUI svn.r6444)
;
_audit_update_record
;
2022-10-05 deposited with the CCDC.	2022-10-05 downloaded from the CCDC.
;
_cell_angle_alpha 90
_cell_angle_beta 90
_cell_angle_gamma 90
_cell_formula_units_Z 8
_cell_length_a 8.8790(18)
_cell_length_b 17.290(4)
_cell_length_c 28.075(6)
_cell_measurement_reflns_used 104546
_cell_measurement_temperature 220(2)
_cell_measurement_theta_max 33.548
_cell_measurement_theta_min 0.361
_cell_volume 4310.0(16)
_computing_cell_refinement '<i>HKL3000sm</i>(Otwinowski & Minor, 1997)'
_computing_data_collection '<i>PAL BL2D-SMDC Program</i>(Shin et.al, 2016)'
_computing_data_reduction '<i>HKL3000sm</i>(Otwinowski & Minor, 1997)'
_computing_molecular_graphics 'Olex2 1.5-dev (Dolomanov et al., 2009)'
_computing_publication_material 'Olex2 1.5-dev (Dolomanov et al., 2009)'
_computing_structure_refinement 'olex2.refine 1.5-dev (Bourhis et al., 2015)'
_computing_structure_solution '<i>SHELXT-2018</i>(Sheldrick, 2018)'
_diffrn_ambient_temperature 220.00
_diffrn_measured_fraction_theta_full 0.9942
_diffrn_measured_fraction_theta_max 0.9942
_diffrn_measurement_device_type 'Rayonix MX225HS CCD area detector'
_diffrn_measurement_method 'omega scan'
_diffrn_radiation_type synchrotron
_diffrn_radiation_wavelength 0.63000
_diffrn_reflns_av_R_equivalents 0.0564
_diffrn_reflns_av_unetI/netI 0.0468
_diffrn_reflns_Laue_measured_fraction_full 0.9942
_diffrn_reflns_Laue_measured_fraction_max 0.9942
_diffrn_reflns_limit_h_max 14
_diffrn_reflns_limit_h_min -13
_diffrn_reflns_limit_k_max 29
_diffrn_reflns_limit_k_min -29
_diffrn_reflns_limit_l_max 44
_diffrn_reflns_limit_l_min -43
_diffrn_reflns_number 54242
_diffrn_reflns_point_group_measured_fraction_full 0.9942
_diffrn_reflns_point_group_measured_fraction_max 0.9942
_diffrn_reflns_theta_full 21.9998
_diffrn_reflns_theta_max 22.00
_diffrn_reflns_theta_min 1.29
_exptl_absorpt_coefficient_mu 0.061
_exptl_absorpt_correction_T_max 1.000
_exptl_absorpt_correction_T_min 0.883
_exptl_absorpt_correction_type empirical
_exptl_absorpt_process_details '<i>HKL3000sm Scalepack</i>(Otwinowski et.al,2003)'
_exptl_crystal_colour colorless
_exptl_crystal_density_diffrn 1.173
_exptl_crystal_description block
_exptl_crystal_F_000 1632.659
_exptl_crystal_size_max 0.074
_exptl_crystal_size_mid 0.072
_exptl_crystal_size_min 0.041
_refine_diff_density_max 0.4249
_refine_diff_density_min -0.3052
_refine_diff_density_rms 0.0448
_refine_ls_d_res_high 0.8409
_refine_ls_d_res_low 14.0375
_refine_ls_extinction_coef 0.0012
_refine_ls_extinction_expression Fc^*^=kFc[1+0.001xFc^2^\l^3^/sin(2\q)]^-1/4^
_refine_ls_goodness_of_fit_ref 1.0419
_refine_ls_hydrogen_treatment constr
_refine_ls_matrix_type full
_refine_ls_number_constraints 70
_refine_ls_number_parameters 364
_refine_ls_number_reflns 3784
_refine_ls_number_restraints 282
_refine_ls_restrained_S_all 1.0015
_refine_ls_R_factor_all 0.0856
_refine_ls_R_factor_gt 0.0682
_refine_ls_shift/su_max -0.0009
_refine_ls_shift/su_mean 0.0001
_refine_ls_structure_factor_coef Fsqd
_refine_ls_weighting_details 'w=1/[\s^2^(Fo^2^)+(0.1316P)^2^+1.3992P] where P=(Fo^2^+2Fc^2^)/3'
_refine_ls_weighting_scheme calc
_refine_ls_wR_factor_gt 0.2153
_refine_ls_wR_factor_ref 0.2302
_reflns_Friedel_coverage 0.0
_reflns_limit_h_max 10
_reflns_limit_h_min 0
_reflns_limit_k_max 20
_reflns_limit_k_min 0
_reflns_limit_l_max 33
_reflns_limit_l_min 0
_reflns_number_gt 2753
_reflns_number_total 3784
_reflns_threshold_expression I>=2u(I)
_cod_data_source_file d2nj02824g2.cif
_cod_data_source_block SPA694
_cod_original_cell_volume 4310.0(15)
_cod_database_code 7061983
_olex2_refinement_description
;
1. Fixed Uiso
 At 1.2 times of:
  All C(H) groups
 At 1.5 times of:
  All C(H,H,H) groups
2. Restrained distances
 C11B-C12B \\sim C11B-C13B \\sim C11B-C14B
 with sigma of 0.02
 C12B-C13B \\sim C13B-C14B \\sim C14B-C12B
 with sigma of 0.04
 C19A-C20A \\sim C20A-C21A \\sim C21A-C22A \\sim C22A-C23A \\sim C23A-C24A
\\sim C24A-C19A
 with sigma of 0.02
 C19A-C21A \\sim C19A-C23A \\sim C20A-C22A \\sim C20A-C24A \\sim C21A-C23A
\\sim C22A-C24A
 with sigma of 0.04
 C19B-C20B \\sim C20B-C21B \\sim C21B-C22B \\sim C22B-C23B \\sim C23B-C24B
\\sim C24B-C19B
 with sigma of 0.02
 C19B-C21B \\sim C19B-C23B \\sim C20B-C22B \\sim C20B-C24B \\sim C21B-C23B
\\sim C22B-C24B
 with sigma of 0.04
3. Rigid body (RIGU) restrains
 C3, C4, C5, C6, C7, C8
 with sigma for 1-2 distances of 0.01 and sigma for 1-3 distances of 0.01
 C10A, C11A, C12A, C13A, C14A
 with sigma for 1-2 distances of 0.01 and sigma for 1-3 distances of 0.01
 C10B, C11B, C12B, C13B, C14B
 with sigma for 1-2 distances of 0.01 and sigma for 1-3 distances of 0.01
 C10A, C11A, C12A, C13A, C14A, C19A, C20A, C21A, C22A, C23A, C24A
 with sigma for 1-2 distances of 0.004 and sigma for 1-3 distances of 0.004
 C10B, C11B, C12B, C13B, C14B, C19B, C20B, C21B, C22B, C23B, C24B
 with sigma for 1-2 distances of 0.004 and sigma for 1-3 distances of 0.004
4. Others
 Sof(C10B)=Sof(H10B)=Sof(C11B)=Sof(C12B)=Sof(H12d)=Sof(H12e)=Sof(H12f)=
 Sof(C13B)=Sof(H13d)=Sof(H13e)=Sof(H13f)=Sof(C14B)=Sof(H14d)=Sof(H14e)=
 Sof(H14f)=1-FVAR(1)
 Sof(C10A)=Sof(H10A)=Sof(C11A)=Sof(C12A)=Sof(H12a)=Sof(H12b)=Sof(H12c)=
 Sof(C13A)=Sof(H13a)=Sof(H13b)=Sof(H13c)=Sof(C14A)=Sof(H14a)=Sof(H14b)=
 Sof(H14c)=FVAR(1)
 Sof(C19B)=Sof(C20B)=Sof(H20B)=Sof(C21B)=Sof(H21B)=Sof(C22B)=Sof(H22B)=
 Sof(C23B)=Sof(H23B)=Sof(C24B)=Sof(H24B)=1-FVAR(2)
 Sof(C19A)=Sof(C20A)=Sof(H20A)=Sof(C21A)=Sof(H21A)=Sof(C22A)=Sof(H22A)=
 Sof(C23A)=Sof(H23A)=Sof(C24A)=Sof(H24A)=FVAR(2)
5.a Ternary CH refined with riding coordinates:
 C10A(H10A), C10B(H10B)
5.b Aromatic/amide H refined with riding coordinates:
 C4(H4), C5(H5), C6(H6), C7(H7), C20A(H20A), C21A(H21A), C22A(H22A),
 C23A(H23A), C24A(H24A), C20B(H20B), C21B(H21B), C22B(H22B), C23B(H23B),
 C24B(H24B)
5.c Idealised Me refined as rotating group:
 C12A(H12a,H12b,H12c), C13A(H13a,H13b,H13c), C14A(H14a,H14b,H14c), C12B(H12d,
 H12e,H12f), C13B(H13d,H13e,H13f), C14B(H14d,H14e,H14f), C16(H16a,H16b,H16c),
 C17(H17a,H17b,H17c), C18(H18a,H18b,H18c)
;
_olex2_submission_special_instructions 'No special instructions were received'

loop_
_space_group_symop_id
_space_group_symop_operation_xyz
1 x,y,z
2 x+1/2,-y+1/2,-z
3 -x,y+1/2,-z+1/2
4 -x+1/2,-y,z+1/2
5 -x,-y,-z
6 -x-1/2,y-1/2,z
7 x,-y-1/2,z-1/2
8 x-1/2,y,-z-1/2

loop_
_atom_site_label
_atom_site_type_symbol
_atom_site_fract_x
_atom_site_fract_y
_atom_site_fract_z
_atom_site_U_iso_or_equiv
_atom_site_adp_type
_atom_site_occupancy
_atom_site_refinement_flags_posn
_atom_site_refinement_flags_adp
_atom_site_disorder_group
O1 O 0.8344(3) 0.51165(13) 0.66433(8) 0.1085(9) Uani 1.000000 . . .
O2 O 0.5033(3) 0.63835(17) 0.55944(11) 0.1133(9) Uani 1.000000 . . .
O3 O 0.5300(3) 0.58258(11) 0.65769(8) 0.1010(8) Uani 1.000000 . . .
O4 O 0.4800(3) 0.50649(12) 0.63795(8) 0.0919(7) Uani 1.000000 . . .
C1 C 0.6549(3) 0.60053(14) 0.62853(9) 0.0680(7) Uani 1.000000 . . .
C2 C 0.7727(3) 0.53539(15) 0.63009(10) 0.0708(7) Uani 1.000000 . . .
C3 C 0.7926(3) 0.50512(14) 0.58058(10) 0.0697(7) Uani 1.000000 . U .
C4 C 0.8870(4) 0.44667(17) 0.56380(16) 0.1060(13) Uani 1.000000 . U .
H4 H 0.9537(4) 0.42082(17) 0.58436(16) 0.1272(15) Uiso 1.000000 R . .
C5 C 0.8793(5) 0.4279(2) 0.5157(2) 0.1318(18) Uani 1.000000 . U .
H5 H 0.9415(5) 0.3888(2) 0.5032(2) 0.158(2) Uiso 1.000000 R . .
C6 C 0.7791(6) 0.4670(3) 0.48616(18) 0.1420(19) Uani 1.000000 . U .
H6 H 0.7741(6) 0.4527(3) 0.45389(18) 0.170(2) Uiso 1.000000 R . .
C7 C 0.6882(5) 0.5248(3) 0.50176(11) 0.1117(13) Uani 1.000000 . U .
H7 H 0.6230(5) 0.5512(3) 0.48099(11) 0.1340(16) Uiso 1.000000 R . .
C8 C 0.6961(3) 0.54314(17) 0.54993(9) 0.0726(8) Uani 1.000000 . U .
C9 C 0.6049(3) 0.59961(17) 0.57566(11) 0.0748(7) Uani 1.000000 . . .
C10A C 0.7491(5) 0.6705(2) 0.65264(15) 0.0520(10) Uani 0.626(6) . U 1
H10A H 0.8110(5) 0.6464(2) 0.67789(15) 0.0624(12) Uiso 0.626(6) R . 1
C11A C 0.6544(10) 0.7353(6) 0.6782(4) 0.066(2) Uani 0.626(6) . U 1
C12A C 0.5104(5) 0.7567(3) 0.6526(3) 0.0947(19) Uani 0.626(6) . U 1
H12a H 0.467(3) 0.8025(15) 0.6672(10) 0.142(3) Uiso 0.626(6) GR . 1
H12b H 0.5323(10) 0.767(3) 0.6194(4) 0.142(3) Uiso 0.626(6) GR . 1
H12c H 0.4394(19) 0.7142(10) 0.6548(14) 0.142(3) Uiso 0.626(6) GR . 1
C13A C 0.6133(7) 0.7066(3) 0.7286(2) 0.0936(18) Uani 0.626(6) . U 1
H13a H 0.560(5) 0.7470(10) 0.7455(6) 0.140(3) Uiso 0.626(6) GR . 1
H13b H 0.550(4) 0.6611(16) 0.7261(2) 0.140(3) Uiso 0.626(6) GR . 1
H13c H 0.7046(8) 0.694(3) 0.7458(6) 0.140(3) Uiso 0.626(6) GR . 1
C14A C 0.7569(14) 0.8078(7) 0.6837(5) 0.079(3) Uani 0.626(6) . U 1
H14a H 0.709(3) 0.8446(12) 0.7050(11) 0.119(4) Uiso 0.626(6) GR . 1
H14b H 0.854(2) 0.7924(8) 0.6967(13) 0.119(4) Uiso 0.626(6) GR . 1
H14c H 0.772(4) 0.8316(13) 0.6527(5) 0.119(4) Uiso 0.626(6) GR . 1
C10B C 0.6802(9) 0.6902(3) 0.6331(3) 0.0522(17) Uani 0.374(6) . U 2
H10B H 0.6049(9) 0.7156(3) 0.6123(3) 0.063(2) Uiso 0.374(6) R . 2
C11B C 0.658(2) 0.7226(11) 0.6835(6) 0.069(3) Uani 0.374(6) D U 2
C12B C 0.4990(10) 0.7398(6) 0.6954(4) 0.093(3) Uani 0.374(6) D U 2
H12d H 0.4941(12) 0.764(4) 0.7265(12) 0.139(4) Uiso 0.374(6) GR . 2
H12e H 0.457(3) 0.774(4) 0.6717(15) 0.139(4) Uiso 0.374(6) GR . 2
H12f H 0.441(2) 0.6921(8) 0.696(3) 0.139(4) Uiso 0.374(6) GR . 2
C13B C 0.7197(11) 0.6712(5) 0.7235(3) 0.080(3) Uani 0.374(6) D U 2
H13d H 0.715(7) 0.6991(14) 0.7535(5) 0.120(4) Uiso 0.374(6) GR . 2
H13e H 0.660(4) 0.6245(17) 0.7258(15) 0.120(4) Uiso 0.374(6) GR . 2
H13f H 0.823(2) 0.658(3) 0.7166(11) 0.120(4) Uiso 0.374(6) GR . 2
C14B C 0.740(3) 0.7973(12) 0.6874(7) 0.080(4) Uani 0.374(6) D U 2
H14d H 0.722(6) 0.820(2) 0.7185(12) 0.119(7) Uiso 0.374(6) GR . 2
H14e H 0.847(3) 0.7883(13) 0.683(2) 0.119(7) Uiso 0.374(6) GR . 2
H14f H 0.705(5) 0.8324(17) 0.6628(17) 0.119(7) Uiso 0.374(6) GR . 2
C15 C 0.3780(3) 0.47641(15) 0.67180(9) 0.0656(7) Uani 1.000000 . . .
C16 C 0.3429(4) 0.39834(18) 0.64824(13) 0.0956(10) Uani 1.000000 . . .
H16a H 0.284(2) 0.3669(6) 0.6699(4) 0.1434(16) Uiso 1.000000 GR . .
H16b H 0.286(2) 0.4069(2) 0.6191(5) 0.1434(16) Uiso 1.000000 GR . .
H16c H 0.4364(4) 0.3719(7) 0.6408(8) 0.1434(16) Uiso 1.000000 GR . .
C17 C 0.2410(4) 0.5256(2) 0.67370(16) 0.1193(14) Uani 1.000000 . . .
H17a H 0.1570(10) 0.4954(6) 0.6855(11) 0.179(2) Uiso 1.000000 GR . .
H17b H 0.2588(14) 0.5691(11) 0.6948(9) 0.179(2) Uiso 1.000000 GR . .
H17c H 0.218(2) 0.5446(16) 0.6420(3) 0.179(2) Uiso 1.000000 GR . .
C18 C 0.4535(5) 0.46542(19) 0.71815(12) 0.1035(12) Uani 1.000000 . . .
H18a H 0.3906(15) 0.4338(14) 0.7386(4) 0.1553(17) Uiso 1.000000 GR . .
H18b H 0.5496(15) 0.4399(15) 0.71327(15) 0.1553(17) Uiso 1.000000 GR . .
H18c H 0.470(3) 0.5153(2) 0.7330(5) 0.1553(17) Uiso 1.000000 GR . .
C19A C 0.8611(12) 0.7015(7) 0.6157(4) 0.053(2) Uani 0.57(2) D U 1
C20A C 0.8144(11) 0.7435(6) 0.5758(4) 0.066(2) Uani 0.57(2) D U 1
H20A H 0.7113(11) 0.7530(6) 0.5709(4) 0.080(3) Uiso 0.57(2) R . 1
C21A C 0.9198(12) 0.7711(5) 0.5432(3) 0.065(2) Uani 0.57(2) D U 1
H21A H 0.8884(12) 0.8000(5) 0.5166(3) 0.078(2) Uiso 0.57(2) R . 1
C22A C 1.0719(10) 0.7559(5) 0.5503(3) 0.061(2) Uani 0.57(2) D U 1
H22A H 1.1437(10) 0.7749(5) 0.5287(3) 0.073(2) Uiso 0.57(2) R . 1
C23A C 1.1175(8) 0.7127(6) 0.5892(4) 0.063(2) Uani 0.57(2) D U 1
H23A H 1.2200(8) 0.7009(6) 0.5932(4) 0.075(2) Uiso 0.57(2) R . 1
C24A C 1.0131(11) 0.6868(6) 0.6222(3) 0.0573(19) Uani 0.57(2) D U 1
H24A H 1.0457(11) 0.6592(6) 0.6492(3) 0.069(2) Uiso 0.57(2) R . 1
C19B C 0.8356(18) 0.7020(10) 0.6096(6) 0.061(3) Uani 0.43(2) D U 2
C20B C 0.8430(19) 0.7441(9) 0.5672(5) 0.071(3) Uani 0.43(2) D U 2
H20B H 0.7532(19) 0.7621(9) 0.5533(5) 0.085(4) Uiso 0.43(2) R . 2
C21B C 0.978(2) 0.7598(7) 0.5451(4) 0.080(3) Uani 0.43(2) D U 2
H21B H 0.978(2) 0.7878(7) 0.5164(4) 0.096(4) Uiso 0.43(2) R . 2
C22B C 1.1100(17) 0.7357(8) 0.5641(6) 0.074(3) Uani 0.43(2) D U 2
H22B H 1.2020(17) 0.7477(8) 0.5493(6) 0.089(4) Uiso 0.43(2) R . 2
C23B C 1.1066(14) 0.6939(7) 0.6049(6) 0.074(3) Uani 0.43(2) D U 2
H23B H 1.1973(14) 0.6760(7) 0.6183(6) 0.089(3) Uiso 0.43(2) R . 2
C24B C 0.9724(18) 0.6771(8) 0.6270(5) 0.066(3) Uani 0.43(2) D U 2
H24B H 0.9739(18) 0.6476(8) 0.6551(5) 0.079(3) Uiso 0.43(2) R . 2

loop_
_atom_site_aniso_label
_atom_site_aniso_U_11
_atom_site_aniso_U_22
_atom_site_aniso_U_33
_atom_site_aniso_U_12
_atom_site_aniso_U_13
_atom_site_aniso_U_23
O1 0.162(2) 0.0752(14) 0.0889(15) -0.0288(14) -0.0328(15) 0.0276(12)
O2 0.0894(16) 0.1132(19) 0.137(2) -0.0083(14) -0.0234(14) 0.0256(16)
O3 0.1332(18) 0.0627(12) 0.1072(16) -0.0407(12) 0.0594(14) -0.0334(11)
O4 0.1186(17) 0.0698(12) 0.0872(13) -0.0390(11) 0.0355(12) -0.0215(10)
C1 0.0904(18) 0.0506(13) 0.0629(15) -0.0135(12) 0.0218(13) -0.0078(11)
C2 0.0899(19) 0.0510(13) 0.0716(17) -0.0229(13) -0.0048(14) 0.0098(12)
C3 0.0777(16) 0.0508(13) 0.0805(18) -0.0226(12) 0.0241(13) -0.0137(12)
C4 0.099(2) 0.0597(17) 0.160(4) -0.0235(16) 0.042(2) -0.0235(19)
C5 0.131(3) 0.091(3) 0.174(4) -0.047(2) 0.086(3) -0.074(3)
C6 0.159(4) 0.155(4) 0.112(3) -0.086(3) 0.070(3) -0.073(3)
C7 0.124(3) 0.146(3) 0.0647(19) -0.069(2) 0.0207(18) -0.0258(19)
C8 0.0818(17) 0.0828(18) 0.0533(14) -0.0326(15) 0.0136(12) -0.0102(12)
C9 0.0728(16) 0.0749(17) 0.0767(18) -0.0132(14) -0.0003(14) 0.0090(14)
C10A 0.060(2) 0.0433(19) 0.053(2) 0.0000(14) -0.0054(15) -0.0007(14)
C11A 0.059(3) 0.049(4) 0.092(4) -0.0039(18) 0.0192(18) -0.016(2)
C12A 0.073(3) 0.075(3) 0.136(5) 0.011(2) -0.001(2) -0.020(3)
C13A 0.110(4) 0.077(3) 0.094(3) -0.013(3) 0.031(2) -0.025(2)
C14A 0.080(4) 0.048(3) 0.110(6) -0.009(2) 0.022(3) -0.026(3)
C10B 0.070(4) 0.034(3) 0.052(3) 0.003(2) -0.003(2) 0.002(2)
C11B 0.093(6) 0.057(6) 0.058(5) -0.006(3) 0.006(2) -0.014(2)
C12B 0.100(5) 0.088(6) 0.091(6) -0.004(3) 0.020(3) -0.028(4)
C13B 0.117(6) 0.069(4) 0.055(4) -0.009(3) -0.004(3) -0.014(2)
C14B 0.108(9) 0.062(6) 0.069(7) -0.009(3) 0.014(4) -0.021(3)
C15 0.0678(15) 0.0605(14) 0.0686(16) -0.0021(12) 0.0136(12) 0.0069(11)
C16 0.096(2) 0.0726(18) 0.118(3) -0.0275(16) 0.0054(19) -0.0041(17)
C17 0.090(2) 0.108(3) 0.161(4) 0.024(2) 0.006(2) -0.024(3)
C18 0.164(3) 0.076(2) 0.0706(19) -0.014(2) -0.012(2) 0.0107(15)
C19A 0.059(3) 0.042(4) 0.056(4) -0.005(2) 0.0003(17) -0.007(2)
C20A 0.064(3) 0.070(4) 0.065(4) -0.004(2) 0.002(2) 0.005(3)
C21A 0.069(4) 0.064(3) 0.062(3) -0.002(2) 0.006(2) 0.006(2)
C22A 0.069(4) 0.056(4) 0.059(3) -0.003(2) 0.008(2) -0.004(2)
C23A 0.062(3) 0.061(5) 0.065(5) 0.002(2) 0.009(2) -0.002(3)
C24A 0.057(3) 0.050(3) 0.065(4) -0.000(2) 0.003(2) -0.007(2)
C19B 0.088(5) 0.040(5) 0.055(5) -0.010(3) 0.008(3) -0.015(3)
C20B 0.092(6) 0.064(5) 0.056(5) -0.009(3) 0.011(3) -0.004(3)
C21B 0.098(7) 0.078(6) 0.063(5) -0.006(4) 0.022(3) -0.001(3)
C22B 0.091(5) 0.058(6) 0.073(7) -0.009(3) 0.020(3) -0.006(4)
C23B 0.096(5) 0.050(5) 0.076(7) -0.012(3) 0.019(3) -0.006(3)
C24B 0.085(6) 0.047(4) 0.065(5) -0.011(3) 0.011(3) -0.004(3)

loop_
_atom_type_symbol
_atom_type_scat_dispersion_real
_atom_type_scat_dispersion_imag
_atom_type_scat_Cromer_Mann_a1
_atom_type_scat_Cromer_Mann_a2
_atom_type_scat_Cromer_Mann_a3
_atom_type_scat_Cromer_Mann_a4
_atom_type_scat_Cromer_Mann_b1
_atom_type_scat_Cromer_Mann_b2
_atom_type_scat_Cromer_Mann_b3
_atom_type_scat_Cromer_Mann_b4
_atom_type_scat_Cromer_Mann_c
_atom_type_scat_source
_atom_type_scat_dispersion_source
C 0.00210 0.00120 2.31000 1.02000 1.58860 0.86500 20.84390 10.20750 0.56870 51.65120 0.21560 'International Tables Volume C Table 6.1.1.4 (pp. 500-502)' custom
H 0.00000 0.00000 0.49300 0.32291 0.14019 0.04081 10.51090 26.12570 3.14236 57.79970 0.00304 'International Tables Volume C Table 6.1.1.4 (pp. 500-502)' custom
O 0.00800 0.00470 3.04850 2.28680 1.54630 0.86700 13.27710 5.70110 0.32390 32.90890 0.25080 'International Tables Volume C Table 6.1.1.4 (pp. 500-502)' custom

loop_
_geom_angle_atom_site_label_1
_geom_angle_atom_site_label_2
_geom_angle_atom_site_label_3
_geom_angle
_geom_angle_site_symmetry_1
_geom_angle_site_symmetry_3
_geom_angle_publ_flag
C1 O3 O4 102.21(17) . . ?
C15 O4 O3 105.38(18) . . ?
C2 C1 O3 110.9(2) . . ?
C9 C1 O3 109.2(2) . . ?
C9 C1 C2 102.4(2) . . ?
C10A C1 O3 109.1(2) . . ?
C10A C1 C2 100.6(3) . . ?
C10A C1 C9 123.8(2) . . ?
C10B C1 O3 106.4(3) . . ?
C10B C1 C2 128.5(4) . . ?
C10B C1 C9 97.4(3) . . ?
C10B C1 C10A 32.3(3) . . ?
C1 C2 O1 126.4(3) . . ?
C3 C2 O1 125.5(3) . . ?
C3 C2 C1 108.1(2) . . ?
C4 C3 C2 129.7(3) . . ?
C8 C3 C2 109.8(2) . . ?
C8 C3 C4 120.5(3) . . ?
H4 C4 C3 121.0(2) . . ?
C5 C4 C3 117.9(4) . . ?
C5 C4 H4 121.0(3) . . ?
H5 C5 C4 120.1(3) . . ?
C6 C5 C4 119.8(4) . . ?
C6 C5 H5 120.1(3) . . ?
H6 C6 C5 118.5(3) . . ?
C7 C6 C5 123.1(4) . . ?
C7 C6 H6 118.5(3) . . ?
H7 C7 C6 121.6(3) . . ?
C8 C7 C6 116.8(5) . . ?
C8 C7 H7 121.6(3) . . ?
C7 C8 C3 121.9(3) . . ?
C9 C8 C3 110.7(2) . . ?
C9 C8 C7 127.3(3) . . ?
C1 C9 O2 124.5(3) . . ?
C8 C9 O2 126.6(3) . . ?
C8 C9 C1 108.8(3) . . ?
H10A C10A C1 105.7(2) . . ?
C11A C10A C1 116.5(5) . . ?
C11A C10A H10A 105.7(4) . . ?
C19A C10A C1 108.3(6) . . ?
C19A C10A H10A 105.7(4) . . ?
C19A C10A C11A 114.0(7) . . ?
C12A C11A C10A 114.1(8) . . ?
C13A C11A C10A 108.4(6) . . ?
C13A C11A C12A 108.3(6) . . ?
C14A C11A C10A 107.8(7) . . ?
C14A C11A C12A 110.1(7) . . ?
C14A C11A C13A 107.9(9) . . ?
H12a C12A C11A 109.5 . . ?
H12b C12A C11A 109.5 . . ?
H12b C12A H12a 109.5 . . ?
H12c C12A C11A 109.5 . . ?
H12c C12A H12a 109.5 . . ?
H12c C12A H12b 109.5 . . ?
H13a C13A C11A 109.5 . . ?
H13b C13A C11A 109.5 . . ?
H13b C13A H13a 109.5 . . ?
H13c C13A C11A 109.5 . . ?
H13c C13A H13a 109.5 . . ?
H13c C13A H13b 109.5 . . ?
H14a C14A C11A 109.5 . . ?
H14b C14A C11A 109.5 . . ?
H14b C14A H14a 109.5 . . ?
H14c C14A C11A 109.5 . . ?
H14c C14A H14a 109.5 . . ?
H14c C14A H14b 109.5 . . ?
H10B C10B C1 107.1(3) . . ?
C11B C10B C1 114.5(8) . . ?
C11B C10B H10B 107.1(7) . . ?
C19B C10B C1 102.9(8) . . ?
C19B C10B H10B 107.1(6) . . ?
C19B C10B C11B 117.5(10) . . ?
C12B C11B C10B 113.9(12) . . ?
C13B C11B C10B 114.7(13) . . ?
C13B C11B C12B 107.0(12) . . ?
C14B C11B C10B 108.7(12) . . ?
C14B C11B C12B 106.0(15) . . ?
C14B C11B C13B 105.8(15) . . ?
H12d C12B C11B 109.5 . . ?
H12e C12B C11B 109.5 . . ?
H12e C12B H12d 109.5 . . ?
H12f C12B C11B 109.5 . . ?
H12f C12B H12d 109.5 . . ?
H12f C12B H12e 109.5 . . ?
H13d C13B C11B 109.5 . . ?
H13e C13B C11B 109.5 . . ?
H13e C13B H13d 109.5 . . ?
H13f C13B C11B 109.5 . . ?
H13f C13B H13d 109.5 . . ?
H13f C13B H13e 109.5 . . ?
H14d C14B C11B 109.5 . . ?
H14e C14B C11B 109.5 . . ?
H14e C14B H14d 109.5 . . ?
H14f C14B C11B 109.5 . . ?
H14f C14B H14d 109.5 . . ?
H14f C14B H14e 109.5 . . ?
C16 C15 O4 99.4(2) . . ?
C17 C15 O4 109.8(3) . . ?
C17 C15 C16 110.7(3) . . ?
C18 C15 O4 110.4(3) . . ?
C18 C15 C16 111.0(3) . . ?
C18 C15 C17 114.5(3) . . ?
H16a C16 C15 109.5 . . ?
H16b C16 C15 109.5 . . ?
H16b C16 H16a 109.5 . . ?
H16c C16 C15 109.5 . . ?
H16c C16 H16a 109.5 . . ?
H16c C16 H16b 109.5 . . ?
H17a C17 C15 109.5 . . ?
H17b C17 C15 109.5 . . ?
H17b C17 H17a 109.5 . . ?
H17c C17 C15 109.5 . . ?
H17c C17 H17a 109.5 . . ?
H17c C17 H17b 109.5 . . ?
H18a C18 C15 109.5 . . ?
H18b C18 C15 109.5 . . ?
H18b C18 H18a 109.5 . . ?
H18c C18 C15 109.5 . . ?
H18c C18 H18a 109.5 . . ?
H18c C18 H18b 109.5 . . ?
C20A C19A C10A 122.0(9) . . ?
C24A C19A C10A 118.7(9) . . ?
C24A C19A C20A 119.3(10) . . ?
H20A C20A C19A 119.8(7) . . ?
C21A C20A C19A 120.3(9) . . ?
C21A C20A H20A 119.8(6) . . ?
H21A C21A C20A 120.2(6) . . ?
C22A C21A C20A 119.6(7) . . ?
C22A C21A H21A 120.2(5) . . ?
H22A C22A C21A 120.0(5) . . ?
C23A C22A C21A 120.0(6) . . ?
C23A C22A H22A 120.0(5) . . ?
H23A C23A C22A 119.8(5) . . ?
C24A C23A C22A 120.5(6) . . ?
C24A C23A H23A 119.8(5) . . ?
C23A C24A C19A 120.3(8) . . ?
H24A C24A C19A 119.9(6) . . ?
H24A C24A C23A 119.9(5) . . ?
C20B C19B C10B 118.4(14) . . ?
C24B C19B C10B 126.5(13) . . ?
C24B C19B C20B 115.2(14) . . ?
H20B C20B C19B 119.0(10) . . ?
C21B C20B C19B 121.9(14) . . ?
C21B C20B H20B 119.0(10) . . ?
H21B C21B C20B 119.5(10) . . ?
C22B C21B C20B 121.0(10) . . ?
C22B C21B H21B 119.5(7) . . ?
H22B C22B C21B 120.7(7) . . ?
C23B C22B C21B 118.5(9) . . ?
C23B C22B H22B 120.7(9) . . ?
H23B C23B C22B 119.6(9) . . ?
C24B C23B C22B 120.9(11) . . ?
C24B C23B H23B 119.6(9) . . ?
C23B C24B C19B 122.5(12) . . ?
H24B C24B C19B 118.8(9) . . ?
H24B C24B C23B 118.8(9) . . ?

loop_
_geom_bond_atom_site_label_1
_geom_bond_atom_site_label_2
_geom_bond_distance
_geom_bond_site_symmetry_2
_geom_bond_publ_flag
O1 C2 1.180(3) . ?
O2 C9 1.213(4) . ?
O3 O4 1.495(3) . ?
O3 C1 1.413(3) . ?
O4 C15 1.412(3) . ?
C1 C2 1.538(4) . ?
C1 C9 1.549(4) . ?
C1 C10A 1.620(4) . ?
C1 C10B 1.572(6) . ?
C2 C3 1.496(4) . ?
C3 C4 1.395(4) . ?
C3 C8 1.381(4) . ?
C4 H4 0.9400 . ?
C4 C5 1.390(6) . ?
C5 H5 0.9400 . ?
C5 C6 1.392(7) . ?
C6 H6 0.9400 . ?
C6 C7 1.357(6) . ?
C7 H7 0.9400 . ?
C7 C8 1.391(4) . ?
C8 C9 1.460(4) . ?
C10A H10A 0.9900 . ?
C10A C11A 1.574(11) . ?
C10A C19A 1.533(11) . ?
C11A C12A 1.513(11) . ?
C11A C13A 1.542(11) . ?
C11A C14A 1.556(11) . ?
C12A H12a 0.9700 . ?
C12A H12b 0.9700 . ?
C12A H12c 0.9700 . ?
C13A H13a 0.9700 . ?
C13A H13b 0.9700 . ?
C13A H13c 0.9700 . ?
C14A H14a 0.9700 . ?
C14A H14b 0.9700 . ?
C14A H14c 0.9700 . ?
C10B H10B 0.9900 . ?
C10B C11B 1.54(2) . ?
C10B C19B 1.544(17) . ?
C11B C12B 1.479(17) . ?
C11B C13B 1.534(16) . ?
C11B C14B 1.489(18) . ?
C12B H12d 0.9700 . ?
C12B H12e 0.9700 . ?
C12B H12f 0.9700 . ?
C13B H13d 0.9700 . ?
C13B H13e 0.9700 . ?
C13B H13f 0.9700 . ?
C14B H14d 0.9700 . ?
C14B H14e 0.9700 . ?
C14B H14f 0.9700 . ?
C15 C16 1.535(4) . ?
C15 C17 1.485(4) . ?
C15 C18 1.476(4) . ?
C16 H16a 0.9700 . ?
C16 H16b 0.9700 . ?
C16 H16c 0.9700 . ?
C17 H17a 0.9700 . ?
C17 H17b 0.9700 . ?
C17 H17c 0.9700 . ?
C18 H18a 0.9700 . ?
C18 H18b 0.9700 . ?
C18 H18c 0.9700 . ?
C19A C20A 1.399(11) . ?
C19A C24A 1.385(9) . ?
C20A H20A 0.9400 . ?
C20A C21A 1.393(9) . ?
C21A H21A 0.9400 . ?
C21A C22A 1.390(9) . ?
C22A H22A 0.9400 . ?
C22A C23A 1.381(9) . ?
C23A H23A 0.9400 . ?
C23A C24A 1.386(9) . ?
C24A H24A 0.9400 . ?
C19B C20B 1.397(15) . ?
C19B C24B 1.378(14) . ?
C20B H20B 0.9400 . ?
C20B C21B 1.373(13) . ?
C21B H21B 0.9400 . ?
C21B C22B 1.357(13) . ?
C22B H22B 0.9400 . ?
C22B C23B 1.356(12) . ?
C23B H23B 0.9400 . ?
C23B C24B 1.375(11) . ?
C24B H24B 0.9400 . ?

loop_
_geom_torsion_atom_site_label_1
_geom_torsion_atom_site_label_2
_geom_torsion_atom_site_label_3
_geom_torsion_atom_site_label_4
_geom_torsion
_geom_torsion_site_symmetry_1
_geom_torsion_site_symmetry_2
_geom_torsion_site_symmetry_3
_geom_torsion_site_symmetry_4
_geom_torsion_publ_flag
O1 C2 C1 O3 -58.2(3) . . . . ?
O1 C2 C1 C9 -174.5(3) . . . . ?
O1 C2 C1 C10A 57.1(3) . . . . ?
O1 C2 C1 C10B 75.4(4) . . . . ?
O1 C2 C3 C4 -2.2(4) . . . . ?
O1 C2 C3 C8 176.2(3) . . . . ?
O2 C9 C1 O3 56.3(3) . . . . ?
O2 C9 C1 C2 173.9(3) . . . . ?
O2 C9 C1 C10A -74.2(3) . . . . ?
O2 C9 C1 C10B -53.9(4) . . . . ?
O2 C9 C8 C3 -174.8(3) . . . . ?
O2 C9 C8 C7 2.5(4) . . . . ?
O3 O4 C15 C16 -177.5(2) . . . . ?
O3 O4 C15 C17 66.3(3) . . . . ?
O3 O4 C15 C18 -60.8(3) . . . . ?
O3 C1 C2 C3 120.0(2) . . . . ?
O3 C1 C9 C8 -121.7(2) . . . . ?
O3 C1 C10A C11A -37.2(5) . . . . ?
O3 C1 C10A C19A -167.3(5) . . . . ?
O3 C1 C10B C11B 39.5(7) . . . . ?
O3 C1 C10B C19B 168.3(7) . . . . ?
C1 C2 C3 C4 179.6(2) . . . . ?
C1 C2 C3 C8 -2.0(2) . . . . ?
C1 C9 C8 C3 3.2(2) . . . . ?
C1 C9 C8 C7 -179.5(2) . . . . ?
C1 C10A C11A C12A -39.0(5) . . . . ?
C1 C10A C11A C13A 81.8(5) . . . . ?
C1 C10A C11A C14A -161.6(7) . . . . ?
C1 C10A C19A C20A 70.7(7) . . . . ?
C1 C10A C19A C24A -109.0(6) . . . . ?
C1 C10B C11B C12B -83.9(9) . . . . ?
C1 C10B C11B C13B 39.9(8) . . . . ?
C1 C10B C11B C14B 158.1(13) . . . . ?
C1 C10B C19B C20B 113.7(10) . . . . ?
C1 C10B C19B C24B -68.6(8) . . . . ?
C2 C3 C4 C5 177.7(3) . . . . ?
C2 C3 C8 C7 -178.2(2) . . . . ?
C2 C3 C8 C9 -0.7(2) . . . . ?
C3 C4 C5 C6 -0.2(3) . . . . ?
C3 C8 C7 C6 0.6(3) . . . . ?
C4 C5 C6 C7 1.3(4) . . . . ?
C5 C6 C7 C8 -1.5(5) . . . . ?
C6 C7 C8 C9 -176.4(3) . . . . ?
C10A C19A C20A C21A 179.5(8) . . . . ?
C10A C19A C24A C23A 178.9(7) . . . . ?
C10B C19B C20B C21B 177.2(11) . . . . ?
C10B C19B C24B C23B -176.4(12) . . . . ?
C19A C20A C21A C22A 0.9(13) . . . . ?
C19A C24A C23A C22A 2.4(9) . . . . ?
C20A C21A C22A C23A 0.7(8) . . . . ?
C21A C22A C23A C24A -2.4(7) . . . . ?
C19B C20B C21B C22B -0.7(17) . . . . ?
C19B C24B C23B C22B -0.6(14) . . . . ?
C20B C21B C22B C23B 1.6(14) . . . . ?
C21B C22B C23B C24B -0.9(12) . . . . ?

loop_
_restr_equal_distance_atom_site_label_1
_restr_equal_distance_atom_site_label_2
_restr_equal_distance_site_symmetry_2
_restr_equal_distance_class_id
C11B C12B 1 1
C11B C13B 1 1
C11B C14B 1 1
C12B C13B 1 2
C13B C14B 1 2
C14B C12B 1 2
C19A C20A 1 3
C19A C21A 1 4
C19A C23A 1 4
C20A C21A 1 3
C20A C22A 1 4
C20A C24A 1 4
C21A C22A 1 3
C21A C23A 1 4
C22A C23A 1 3
C22A C24A 1 4
C23A C24A 1 3
C24A C19A 1 3
C19B C20B 1 5
C19B C21B 1 6
C19B C23B 1 6
C20B C21B 1 5
C20B C22B 1 6
C20B C24B 1 6
C21B C22B 1 5
C21B C23B 1 6
C22B C23B 1 5
C22B C24B 1 6
C23B C24B 1 5
C24B C19B 1 5

loop_
_restr_equal_distance_class_class_id
_restr_equal_distance_class_target_weight_param
_restr_equal_distance_class_average
_restr_equal_distance_class_esd
_restr_equal_distance_class_diff_max
1 0.0200 1.5006 0.0239 0.0334
2 0.0400 2.4017 0.0225 0.0312
3 0.0200 1.3891 0.0058 0.0101
4 0.0400 2.4059 0.0073 0.0160
5 0.0200 1.3727 0.0138 0.0238
6 0.0400 2.3769 0.0332 0.0454

loop_
_restr_rigu_atom_site_label_1
_restr_rigu_atom_site_label_2
_restr_rigu_target_weight_param
_restr_rigu_u13_diff
_restr_rigu_u23_diff
_restr_rigu_u33_diff
C3 C4 0.010000 0.004905 0.004682 -0.010051
C3 C5 0.010000 0.028508 0.003227 0.000387
C3 C7 0.010000 0.047734 0.012007 -0.001249
C3 C8 0.010000 0.029801 0.008891 0.006034
C4 C5 0.010000 0.057606 0.003582 0.004005
C4 C6 0.010000 0.103876 0.012607 -0.013483
C4 C8 0.010000 0.047795 0.019182 0.000565
C5 C6 0.010000 0.075485 0.011145 -0.016842
C5 C7 0.010000 0.101872 0.028694 -0.016188
C6 C7 0.010000 -0.051804 0.004333 -0.004548
C6 C8 0.010000 -0.016469 0.000938 0.002232
C7 C8 0.010000 0.003267 -0.002805 0.007153
C10A C11A 0.004000 0.000651 -0.007246 0.008573
C10A C11A 0.010000 0.000651 -0.007246 0.008573
C10A C12A 0.010000 0.004936 0.014643 -0.008686
C10A C12A 0.004000 0.004936 0.014643 -0.008686
C10A C13A 0.010000 -0.011516 -0.000545 -0.005708
C10A C13A 0.004000 -0.011516 -0.000545 -0.005708
C10A C14A 0.004000 -0.000571 -0.001844 0.005811
C10A C14A 0.010000 -0.000571 -0.001844 0.005811
C10A C19A 0.004000 0.003982 -0.003010 0.003170
C10A C20A 0.004000 0.009713 -0.002936 -0.007072
C10A C24A 0.004000 0.002803 0.001883 0.005578
C11A C12A 0.004000 -0.006635 0.001302 -0.000138
C11A C12A 0.010000 -0.006635 0.001302 -0.000138
C11A C13A 0.004000 -0.011854 0.007944 -0.005753
C11A C13A 0.010000 -0.011854 0.007944 -0.005753
C11A C14A 0.004000 -0.009620 -0.005089 -0.000175
C11A C14A 0.010000 -0.009620 -0.005089 -0.000175
C11A C19A 0.004000 -0.013567 0.008851 -0.004988
C12A C13A 0.010000 -0.050860 -0.025653 -0.003987
C12A C13A 0.004000 -0.050860 -0.025653 -0.003987
C12A C14A 0.010000 -0.028360 0.014054 0.001739
C12A C14A 0.004000 -0.028360 0.014054 0.001739
C13A C14A 0.004000 -0.006163 -0.021544 0.009407
C13A C14A 0.010000 -0.006163 -0.021544 0.009407
C10B C11B 0.010000 -0.004158 0.002050 0.003587
C10B C11B 0.004000 -0.004158 0.002050 0.003587
C10B C12B 0.004000 0.001542 0.002122 -0.004662
C10B C12B 0.010000 0.001542 0.002122 -0.004662
C10B C13B 0.004000 -0.019144 0.010286 -0.008409
C10B C13B 0.010000 -0.019144 0.010286 -0.008409
C10B C14B 0.010000 -0.006378 -0.009286 -0.002389
C10B C14B 0.004000 -0.006378 -0.009286 -0.002389
C10B C19B 0.004000 -0.007701 0.008015 -0.005547
C10B C20B 0.004000 0.007952 0.005881 0.000534
C10B C24B 0.004000 -0.013901 0.014403 -0.015080
C11B C12B 0.010000 0.003348 0.009190 -0.000584
C11B C12B 0.004000 0.003348 0.009190 -0.000584
C11B C13B 0.004000 -0.009229 0.004708 -0.001844
C11B C13B 0.010000 -0.009229 0.004708 -0.001844
C11B C14B 0.004000 -0.003584 -0.002071 -0.004336
C11B C14B 0.010000 -0.003584 -0.002071 -0.004336
C11B C19B 0.004000 0.000694 -0.000500 0.005921
C12B C13B 0.004000 -0.022053 -0.032068 0.010443
C12B C13B 0.010000 -0.022053 -0.032068 0.010443
C12B C14B 0.010000 -0.017365 -0.000937 0.001734
C12B C14B 0.004000 -0.017365 -0.000937 0.001734
C13B C14B 0.004000 0.003479 -0.014225 -0.001035
C13B C14B 0.010000 0.003479 -0.014225 -0.001035
C19A C20A 0.004000 0.003317 0.001282 -0.005075
C19A C21A 0.004000 0.001907 0.000816 0.002470
C19A C23A 0.004000 0.004165 0.007058 0.000494
C19A C24A 0.004000 0.003357 0.003367 0.002543
C20A C21A 0.004000 -0.003506 0.003452 0.002888
C20A C22A 0.004000 0.000227 0.007205 -0.001174
C20A C24A 0.004000 0.008034 0.002676 0.004300
C21A C22A 0.004000 0.000485 0.003168 -0.000381
C21A C23A 0.004000 0.006216 0.006068 0.000256
C22A C23A 0.004000 0.004760 0.001591 -0.002101
C22A C24A 0.004000 0.003696 -0.002214 -0.007196
C23A C24A 0.004000 0.000286 -0.004790 -0.003194
C19B C20B 0.004000 0.004701 0.003505 0.003040
C19B C21B 0.004000 0.007961 0.006779 0.003800
C19B C23B 0.004000 -0.003304 0.009662 -0.006198
C19B C24B 0.004000 0.002522 0.002928 0.000678
C20B C21B 0.004000 0.001912 0.007481 0.001468
C20B C22B 0.004000 -0.000603 0.008360 0.001577
C20B C24B 0.004000 0.009643 -0.003522 -0.001027
C21B C22B 0.004000 0.002866 0.004852 0.003795
C21B C23B 0.004000 0.010769 -0.005213 -0.004312
C22B C23B 0.004000 0.002727 -0.004729 0.000017
C22B C24B 0.004000 0.006703 -0.000680 0.003047
C23B C24B 0.004000 -0.002269 -0.003087 0.004104
